data_7100507
loop_
_publ_author_name
'Ben Feringa'
'Auke Meetsma'
'Javier Vicario'

_publ_section_title
;
Controlling the speed of rotation in molecular motors.
Dramatic acceleration of the rotary motion by structural modification
;
_journal_name_full 'Chemical Communications'
_journal_year 2005
_chemical_formula_moiety 'C27 H20'
_chemical_formula_sum 'C27 H20'
_chemical_formula_weight 344.46
_space_group_IT_number 148
_symmetry_cell_setting trigonal
_symmetry_space_group_name_Hall '-R 3'
_symmetry_space_group_name_H-M 'R -3 :H'
_cell_angle_alpha 90
_cell_angle_beta 90
_cell_angle_gamma 120
_cell_formula_units_Z 18
_cell_length_a 32.404(2)
_cell_length_b 32.404(2)
_cell_length_c 8.9496(4)
_cell_measurement_temperature 100(1)
_cell_volume 8138.3(8)
_diffrn_ambient_temperature 100(1)
_exptl_crystal_density_diffrn 1.265
_cod_depositor_comments
;
The following automatic conversions were performed:
'_symmetry_cell_setting' value 'Trigonal' changed to 'trigonal' according
to '/home/saulius/struct/CIF-dictionaries/cif_core.dic' dictionary named
'cif_core.dic' version 2.4.1 from 2010-06-29.

Automatic conversion script
Id: cif_fix_enum 1527 2010-12-29 10:47:43Z saulius 
;
_cod_original_sg_symbol_H-M 'R -3'
_cod_database_code 7100507

loop_
_symmetry_equiv_pos_as_xyz
x,y,z
-y,x-y,z
-x+y,-x,z
-x,-y,-z
y,-x+y,-z
x-y,x,-z
1/3+x,2/3+y,2/3+z
1/3-y,2/3+x-y,2/3+z
1/3-x+y,2/3-x,2/3+z
1/3-x,2/3-y,2/3-z
1/3+y,2/3-x+y,2/3-z
1/3+x-y,2/3+x,2/3-z
2/3+x,1/3+y,1/3+z
2/3-y,1/3+x-y,1/3+z
2/3-x+y,1/3-x,1/3+z
2/3-x,1/3-y,1/3-z
2/3+y,1/3-x+y,1/3-z
2/3+x-y,1/3+x,1/3-z

loop_
_atom_site_aniso_label
_atom_site_aniso_U_11
_atom_site_aniso_U_22
_atom_site_aniso_U_33
_atom_site_aniso_U_23
_atom_site_aniso_U_13
_atom_site_aniso_U_12
C1 0.0192(6) 0.0148(5) 0.0161(6) 0.0019(4) -0.0007(5) 0.0085(5)
C2 0.0226(6) 0.0141(5) 0.0157(6) 0.0021(4) 0.0019(5) 0.0097(5)
C3 0.0229(6) 0.0176(6) 0.0182(6) 0.0021(5) 0.0009(5) 0.0110(5)
C4 0.0281(7) 0.0186(6) 0.0194(6) -0.0004(5) -0.0040(5) 0.0115(5)
C5 0.0365(8) 0.0211(6) 0.0168(6) -0.0013(5) 0.0005(5) 0.0157(6)
C6 0.0299(7) 0.0207(6) 0.0213(7) 0.0018(5) 0.0052(5) 0.0157(6)
C7 0.0230(6) 0.0149(6) 0.0208(6) 0.0034(5) 0.0023(5) 0.0103(5)
C8 0.0241(6) 0.0162(6) 0.0225(7) 0.0020(5) 0.0011(5) 0.0124(5)
C9 0.0270(7) 0.0269(7) 0.0300(7) -0.0006(6) 0.0019(6) 0.0181(6)
C10 0.0234(7) 0.0324(8) 0.0402(9) -0.0021(6) -0.0020(6) 0.0196(6)
C11 0.0263(7) 0.0267(7) 0.0329(8) -0.0039(6) -0.0089(6) 0.0156(6)
C12 0.0248(7) 0.0220(6) 0.0231(7) -0.0017(5) -0.0033(5) 0.0140(6)
C13 0.0215(6) 0.0157(6) 0.0212(6) 0.0022(5) 0.0006(5) 0.0112(5)
C14 0.0186(6) 0.0143(5) 0.0161(6) 0.0010(4) -0.0009(4) 0.0067(5)
C15 0.0182(6) 0.0148(6) 0.0173(6) -0.0017(4) -0.0007(4) 0.0079(5)
C16 0.0194(6) 0.0135(5) 0.0172(6) -0.0029(4) -0.0027(5) 0.0079(5)
C17 0.0214(6) 0.0176(6) 0.0189(6) -0.0004(5) -0.0005(5) 0.0107(5)
C18 0.0296(7) 0.0207(6) 0.0174(6) 0.0018(5) 0.0016(5) 0.0138(6)
C19 0.0321(7) 0.0219(6) 0.0202(7) -0.0009(5) -0.0058(5) 0.0164(6)
C20 0.0233(7) 0.0195(6) 0.0239(7) -0.0049(5) -0.0066(5) 0.0129(5)
C21 0.0203(6) 0.0150(6) 0.0194(6) -0.0049(5) -0.0041(5) 0.0089(5)
C22 0.0172(6) 0.0204(6) 0.0246(7) -0.0034(5) -0.0006(5) 0.0100(5)
C23 0.0212(6) 0.0206(6) 0.0201(6) -0.0005(5) 0.0032(5) 0.0097(5)
C24 0.0206(6) 0.0161(6) 0.0172(6) -0.0007(4) -0.0004(5) 0.0082(5)
C25 0.0236(6) 0.0212(6) 0.0162(6) 0.0015(5) 0.0012(5) 0.0117(5)
C26 0.0223(6) 0.0221(6) 0.0158(6) 0.0006(5) -0.0010(5) 0.0132(5)
C27 0.0237(7) 0.0241(7) 0.0196(7) -0.0035(5) -0.0019(5) 0.0124(6)

loop_
_atom_site_label
_atom_site_type_symbol
_atom_site_thermal_displace_type
_atom_site_fract_x
_atom_site_fract_y
_atom_site_fract_z
_atom_site_occupancy
_atom_site_U_iso_or_equiv
_atom_site_calc_flag
_atom_site_refinement_flags
C1 C Uani 0.20874(4) 0.10711(4) 0.30126(13) 1.000 0.0167(3) . .
C2 C Uani 0.22128(4) 0.12817(4) 0.45327(13) 1.000 0.0172(3) . .
C3 C Uani 0.26413(5) 0.14802(4) 0.53181(14) 1.000 0.0192(3) . .
C4 C Uani 0.26732(5) 0.16898(5) 0.66995(14) 1.000 0.0221(4) . .
C5 C Uani 0.22824(5) 0.16985(5) 0.73097(15) 1.000 0.0242(4) . .
C6 C Uani 0.18600(5) 0.15171(5) 0.65210(14) 1.000 0.0226(4) . .
C7 C Uani 0.18310(5) 0.13200(4) 0.51154(14) 1.000 0.0192(3) . .
C8 C Uani 0.14532(5) 0.11449(4) 0.39922(14) 1.000 0.0199(4) . .
C9 C Uani 0.10008(5) 0.10897(5) 0.40750(16) 1.000 0.0259(4) . .
C10 C Uani 0.06966(5) 0.08956(5) 0.28628(17) 1.000 0.0295(5) . .
C11 C Uani 0.08456(5) 0.07583(5) 0.15932(17) 1.000 0.0276(4) . .
C12 C Uani 0.12983(5) 0.08128(5) 0.15008(15) 1.000 0.0223(4) . .
C13 C Uani 0.16097(4) 0.10111(4) 0.27056(14) 1.000 0.0186(3) . .
C14 C Uani 0.23502(4) 0.09612(4) 0.20869(13) 1.000 0.0170(3) . .
C15 C Uani 0.27711(4) 0.09162(4) 0.24212(13) 1.000 0.0169(3) . .
C16 C Uani 0.28807(4) 0.07243(4) 0.37027(13) 1.000 0.0168(3) . .
C17 C Uani 0.25690(5) 0.05151(4) 0.49344(14) 1.000 0.0189(3) . .
C18 C Uani 0.26942(5) 0.03293(5) 0.61083(14) 1.000 0.0220(4) . .
C19 C Uani 0.31367(5) 0.03456(5) 0.61280(15) 1.000 0.0234(4) . .
C20 C Uani 0.34400(5) 0.05332(4) 0.49451(15) 1.000 0.0213(4) . .
C21 C Uani 0.33189(4) 0.07196(4) 0.36877(14) 1.000 0.0182(3) . .
C22 C Uani 0.36171(4) 0.08855(4) 0.24081(15) 1.000 0.0205(4) . .
C23 C Uani 0.34868(5) 0.10336(5) 0.11497(14) 1.000 0.0210(3) . .
C24 C Uani 0.30569(4) 0.10402(4) 0.11591(13) 1.000 0.0184(3) . .
C25 C Uani 0.28311(5) 0.11649(5) -0.01038(14) 1.000 0.0201(3) . .
C26 C Uani 0.23029(5) 0.09286(5) 0.03879(14) 1.000 0.0191(3) . .
C27 C Uani 0.20252(5) 0.04157(5) -0.01889(15) 1.000 0.0223(4) . .
H3 H Uiso 0.29236 0.14775 0.48976 1.00(3) 0.0217(5) . .
H4 H Uiso 0.29772 0.18396 0.72454 1.00(3) 0.0223(5) . .
H5 H Uiso 0.23080 0.18442 0.83115 1.00(4) 0.0293(5) . .
H6 H Uiso 0.15883 0.15383 0.69340 1.00(3) 0.0260(5) . .
H9 H Uiso 0.09008 0.11777 0.50074 1.00(4) 0.0289(5) . .
H10 H Uiso 0.03849 0.08546 0.28941 1.00(4) 0.0353(6) . .
H11 H Uiso 0.06298 0.06240 0.07419 1.00(4) 0.0313(6) . .
H12 H Uiso 0.13869 0.07071 0.05893 1.00(3) 0.0249(5) . .
H17 H Uiso 0.22616 0.05043 0.49179 1.00(3) 0.0180(5) . .
H18 H Uiso 0.24686 0.01822 0.69218 1.00(3) 0.0242(5) . .
H19 H Uiso 0.32236 0.02233 0.69746 1.00(4) 0.0306(6) . .
H20 H Uiso 0.37483 0.05391 0.49187 1.00(3) 0.0253(6) . .
H22 H Uiso 0.39156 0.08765 0.24324 1.00(3) 0.0229(5) . .
H23 H Uiso 0.36826 0.11247 0.02419 1.00(3) 0.0244(5) . .
H25 H Uiso 0.29681 0.15107 -0.01616 1.00(3) 0.0230(5) . .
H25' H Uiso 0.28703 0.10480 -0.10972 1.00(3) 0.0232(5) . .
H26 H Uiso 0.21469 0.11044 0.00166 1.00(3) 0.0160(5) . .
H27 H Uiso 0.22066 0.02471 0.00435 1.00(3) 0.0259(5) . .
H27' H Uiso 0.17001 0.02332 0.02573 1.00(4) 0.0304(6) . .
H27" H Uiso 0.19967 0.04190 -0.12996 1.00(4) 0.0299(6) . .

loop_
_geom_bond_atom_site_label_1
_geom_bond_atom_site_label_2
_geom_bond_distance
_geom_bond_site_symmetry_1
_geom_bond_site_symmetry_2
_geom_bond_publ_flag
C1 C2 1.4847(16) . . no
C1 C13 1.486(2) . . no
C1 C14 1.3571(19) . . no
C2 C3 1.394(2) . . no
C2 C7 1.404(2) . . no
C3 C4 1.3893(18) . . no
C4 C5 1.392(2) . . no
C5 C6 1.383(2) . . no
C6 C7 1.3926(18) . . no
C7 C8 1.462(2) . . no
C8 C9 1.387(3) . . no
C8 C13 1.4110(19) . . no
C9 C10 1.387(2) . . no
C10 C11 1.392(2) . . no
C11 C12 1.390(3) . . no
C12 C13 1.395(2) . . no
C14 C15 1.473(2) . . no
C14 C26 1.5266(17) . . no
C15 C16 1.4314(17) . . no
C15 C24 1.3867(18) . . no
C16 C17 1.4178(18) . . no
C16 C21 1.428(2) . . no
C17 C18 1.369(2) . . no
C18 C19 1.408(3) . . no
C19 C20 1.363(2) . . no
C20 C21 1.4220(19) . . no
C21 C22 1.4194(19) . . no
C22 C23 1.371(2) . . no
C23 C24 1.404(2) . . no
C24 C25 1.507(2) . . no
C25 C26 1.549(2) . . no
C26 C27 1.531(2) . . no
C3 H3 0.9932 . . no
C4 H4 0.9831 . . no
C5 H5 0.9972 . . no
C6 H6 0.9884 . . no
C9 H9 0.9874 . . no
C10 H10 0.9510 . . no
C11 H11 0.9770 . . no
C12 H12 0.9816 . . no
C17 H17 0.9792 . . no
C18 H18 0.9712 . . no
C19 H19 0.9602 . . no
C20 H20 0.9899 . . no
C22 H22 0.9824 . . no
C23 H23 0.9811 . . no
C25 H25 0.9787 . . no
C25 H25' 0.9991 . . no
C26 H26 0.9892 . . no
C27 H27 1.0042 . . no
C27 H27' 0.9980 . . no
C27 H27" 0.9989 . . no

loop_
_cod_related_entry_id
_cod_related_entry_database
_cod_related_entry_code
1 ChemSpider 21150232
